data_4334804
loop_
_publ_author_name
'Mikko M. H\"anninen'
'Petriina Paturi'
'Heikki M. Tuononen'
'Reijo Sillanp\"a\"a'
'Ari Lehtonen'

_publ_section_title
;
 Heptacoordinated Molybdenum(VI) Complexes of Phenylenediamine
 Bis(phenolate): A Stable Molybdenum Amidophenoxide Radical
;
_journal_name_full 'Inorganic Chemistry'
_journal_page_first 5714
_journal_page_last 5721
_journal_paper_doi 10.1021/ic302355b
_journal_volume 52
_journal_year 2013
_chemical_compound_source 'synthesis as described'
_chemical_formula_moiety 'C68 H89 Mo N4 O4'
_chemical_formula_sum 'C68 H89 Mo N4 O4'
_chemical_formula_weight 1122.37
_chemical_name_systematic
;
 ?
;
_space_group_IT_number 15
_symmetry_cell_setting monoclinic
_symmetry_Int_Tables_number 15
_symmetry_space_group_name_Hall '-C 2yc'
_symmetry_space_group_name_H-M 'C 1 2/c 1'
_atom_sites_solution_hydrogens geom
_atom_sites_solution_primary direct
_atom_sites_solution_secondary difmap
_audit_conform_dict_location ftp://ftp.iucr.org/pub/cif_core.dic
_audit_conform_dict_name cif_core.dic
_audit_conform_dict_version 2.3
_audit_creation_date 2010-12-15T13:10:49-00:00
_audit_creation_method 'WinGX routine CIF_UPDATE'
_cell_angle_alpha 90
_cell_angle_beta 104.2260(10)
_cell_angle_gamma 90
_cell_formula_units_Z 16
_cell_length_a 30.4051(3)
_cell_length_b 18.9197(2)
_cell_length_c 45.7404(5)
_cell_measurement_reflns_used 9534
_cell_measurement_temperature 173(2)
_cell_measurement_theta_max 26.373
_cell_measurement_theta_min 2.91
_cell_measurement_wavelength 0.71073
_cell_volume 25505.5(5)
_computing_cell_refinement 'HKL Scalepack (Otwinowski & Minor 1997)'
_computing_data_collection 'Collect (Nonius BV, 1997-2000)'
_computing_data_reduction 'HKL Denzo and Scalepack (Otwinowski & Minor 1997)'
_computing_molecular_graphics 'Ortep-3 for Windows (Farrugia, 1997)'
_computing_publication_material 'WinGX publication routines (Farrugia, 1999)'
_computing_structure_refinement 'SHELXL-97 (Sheldrick, 2008)'
_computing_structure_solution 'SHELXS-97 (Sheldrick, 1997)'
_diffrn_ambient_temperature 173(2)
_diffrn_measured_fraction_theta_full 0.709
_diffrn_measured_fraction_theta_max 0.709
_diffrn_radiation_monochromator graphite
_diffrn_radiation_probe x-ray
_diffrn_radiation_type MoK\a
_diffrn_radiation_wavelength 0.71073
_diffrn_reflns_av_R_equivalents 0.0226
_diffrn_reflns_av_unetI/netI 0.055
_diffrn_reflns_limit_h_max 36
_diffrn_reflns_limit_h_min -35
_diffrn_reflns_limit_k_max 22
_diffrn_reflns_limit_k_min -21
_diffrn_reflns_limit_l_max 54
_diffrn_reflns_limit_l_min -54
_diffrn_reflns_number 21562
_diffrn_reflns_theta_full 25
_diffrn_reflns_theta_max 25
_diffrn_reflns_theta_min 2.92
_exptl_absorpt_coefficient_mu 0.254
_exptl_absorpt_correction_type none
_exptl_crystal_colour 'Greenish Black'
_exptl_crystal_density_diffrn 1.169
_exptl_crystal_description plate
_exptl_crystal_F_000 9584
_exptl_crystal_size_max 0.42
_exptl_crystal_size_mid 0.32
_exptl_crystal_size_min 0.12
_refine_diff_density_max 0.468
_refine_diff_density_min -0.372
_refine_diff_density_rms 0.057
_refine_ls_extinction_method none
_refine_ls_goodness_of_fit_ref 1.053
_refine_ls_hydrogen_treatment mixed
_refine_ls_matrix_type full
_refine_ls_number_parameters 1393
_refine_ls_number_reflns 15921
_refine_ls_number_restraints 0
_refine_ls_restrained_S_all 1.053
_refine_ls_R_factor_all 0.0808
_refine_ls_R_factor_gt 0.052
_refine_ls_shift/su_max 0.002
_refine_ls_shift/su_mean 0
_refine_ls_structure_factor_coef Fsqd
_refine_ls_weighting_details 'calc w=1/[\s^2^(Fo^2^)+(0.0233P)^2^+113.3826P] where P=(Fo^2^+2Fc^2^)/3'
_refine_ls_weighting_scheme calc
_refine_ls_wR_factor_gt 0.1023
_refine_ls_wR_factor_ref 0.1139
_reflns_number_gt 11787
_reflns_number_total 15921
_reflns_threshold_expression >2\s(I)
_cod_data_source_file ic302355b_si_003.cif
_cod_data_source_block molyx3
_cod_database_code 4334804

loop_
_symmetry_equiv_pos_as_xyz
'x, y, z'
'-x, y, -z+1/2'
'x+1/2, y+1/2, z'
'-x+1/2, y+1/2, -z+1/2'
'-x, -y, -z'
'x, -y, z-1/2'
'-x+1/2, -y+1/2, -z'
'x+1/2, -y+1/2, z-1/2'

loop_
_atom_site_label
_atom_site_type_symbol
_atom_site_fract_x
_atom_site_fract_y
_atom_site_fract_z
_atom_site_U_iso_or_equiv
_atom_site_adp_type
_atom_site_occupancy
_atom_site_symmetry_multiplicity
_atom_site_calc_flag
_atom_site_refinement_flags
_atom_site_disorder_assembly
_atom_site_disorder_group
Mo1 Mo 0.024533(11) 0.110379(19) 0.876990(10) 0.02223(11) Uani 1 1 d . . .
O1A O 0.06915(8) 0.04758(13) 0.86048(7) 0.0239(8) Uani 1 1 d . . .
O16A O 0.00241(9) 0.13884(14) 0.91306(7) 0.0303(8) Uani 1 1 d . . .
O37A O 0.08145(9) 0.16090(14) 0.89800(8) 0.0267(8) Uani 1 1 d . . .
O52A O -0.00870(10) 0.00720(18) 0.80992(9) 0.0365(10) Uani 1 1 d . . .
H52A H 0.0103(16) 0.012(3) 0.8238(13) 0.044 Uiso 1 1 d . . .
N7A N 0.03372(11) 0.15903(17) 0.83917(9) 0.0248(9) Uani 1 1 d . . .
N14A N -0.03250(11) 0.17350(18) 0.86069(10) 0.0271(10) Uani 1 1 d . . .
N43A N 0.05567(11) 0.04058(17) 0.91325(9) 0.0226(9) Uani 1 1 d . . .
N50A N -0.01487(11) 0.02292(17) 0.86939(9) 0.0238(9) Uani 1 1 d . . .
C1A C 0.09567(13) 0.0846(2) 0.84649(11) 0.0235(11) Uani 1 1 d . . .
C2A C 0.13982(13) 0.0651(2) 0.84514(11) 0.0271(11) Uani 1 1 d . . .
C3A C 0.16191(14) 0.1116(2) 0.82989(12) 0.0338(12) Uani 1 1 d . . .
H3A H 0.1912 0.0986 0.8279 0.041 Uiso 1 1 calc R . .
C4A C 0.14409(15) 0.1755(2) 0.81741(12) 0.0331(12) Uani 1 1 d . . .
C5A C 0.10067(14) 0.1937(2) 0.81938(12) 0.0327(12) Uani 1 1 d . . .
H5A H 0.0875 0.2372 0.8113 0.039 Uiso 1 1 calc R . .
C6A C 0.07688(14) 0.1476(2) 0.83335(11) 0.0264(11) Uani 1 1 d . . .
C8A C 0.00111(14) 0.2020(2) 0.82171(12) 0.0276(12) Uani 1 1 d . . .
C9A C 0.00054(15) 0.2317(2) 0.79366(12) 0.0334(13) Uani 1 1 d . . .
H9A H 0.0233 0.2193 0.7836 0.04 Uiso 1 1 calc R . .
C10A C -0.03254(17) 0.2784(2) 0.78076(13) 0.0453(15) Uani 1 1 d . . .
H10A H -0.0332 0.2981 0.7616 0.054 Uiso 1 1 calc R . .
C11A C -0.06538(19) 0.2973(3) 0.79571(14) 0.0528(16) Uani 1 1 d . . .
H11A H -0.0865 0.3334 0.7875 0.063 Uiso 1 1 calc R . .
C12A C -0.06806(17) 0.2649(3) 0.82200(14) 0.0433(15) Uani 1 1 d . . .
H12A H -0.0915 0.2774 0.8315 0.052 Uiso 1 1 calc R . .
C13A C -0.03584(15) 0.2128(2) 0.83491(12) 0.0314(12) Uani 1 1 d . . .
C16A C -0.04034(15) 0.1608(2) 0.90925(13) 0.0315(14) Uani 1 1 d . . .
C15A C -0.06210(15) 0.1804(2) 0.88023(13) 0.0313(13) Uani 1 1 d . . .
C17A C -0.06195(18) 0.1644(2) 0.93329(14) 0.0439(16) Uani 1 1 d . . .
C18A C -0.10594(19) 0.1915(2) 0.92565(17) 0.054(2) Uani 1 1 d . . .
H18A H -0.1215 0.1959 0.9412 0.065 Uiso 1 1 calc R . .
C19A C -0.12824(17) 0.2124(2) 0.89699(17) 0.0490(19) Uani 1 1 d . . .
C20A C -0.10737(15) 0.2051(2) 0.87335(14) 0.0426(16) Uani 1 1 d . . .
H20A H -0.123 0.2164 0.8532 0.051 Uiso 1 1 calc R . .
C21A C 0.16231(14) -0.0022(2) 0.86079(13) 0.0324(13) Uani 1 1 d . . .
C22A C 0.13416(15) -0.0673(2) 0.84841(12) 0.0378(13) Uani 1 1 d . . .
H22A H 0.151 -0.1101 0.8565 0.057 Uiso 1 1 calc R . .
H22B H 0.128 -0.0676 0.8264 0.057 Uiso 1 1 calc R . .
H22C H 0.1054 -0.0661 0.8545 0.057 Uiso 1 1 calc R . .
C23A C 0.16643(16) 0.0028(2) 0.89483(13) 0.0407(14) Uani 1 1 d . . .
H23A H 0.1815 -0.0396 0.9048 0.061 Uiso 1 1 calc R . .
H23B H 0.1361 0.0066 0.8985 0.061 Uiso 1 1 calc R . .
H23C H 0.1843 0.0446 0.9029 0.061 Uiso 1 1 calc R . .
C24A C 0.21027(15) -0.0130(3) 0.85592(14) 0.0529(17) Uani 1 1 d . . .
H24A H 0.2298 0.0263 0.8651 0.079 Uiso 1 1 calc R . .
H24B H 0.2086 -0.0148 0.8343 0.079 Uiso 1 1 calc R . .
H24C H 0.2229 -0.0575 0.8654 0.079 Uiso 1 1 calc R . .
C25A C 0.17102(16) 0.2272(3) 0.80232(14) 0.0440(15) Uani 1 1 d . . .
C26A C 0.2125(2) 0.1917(3) 0.79567(18) 0.095(3) Uani 1 1 d . . .
H26A H 0.2034 0.1476 0.7846 0.143 Uiso 1 1 calc R . .
H26B H 0.2347 0.1813 0.8147 0.143 Uiso 1 1 calc R . .
H26C H 0.2262 0.2234 0.7834 0.143 Uiso 1 1 calc R . .
C27A C 0.1866(2) 0.2889(3) 0.82344(17) 0.088(3) Uani 1 1 d . . .
H27A H 0.2014 0.3241 0.8134 0.132 Uiso 1 1 calc R . .
H27B H 0.2081 0.2721 0.8417 0.132 Uiso 1 1 calc R . .
H27C H 0.1603 0.3103 0.8288 0.132 Uiso 1 1 calc R . .
C28A C 0.1426(2) 0.2545(4) 0.77333(17) 0.091(3) Uani 1 1 d . . .
H28A H 0.1586 0.2933 0.7661 0.136 Uiso 1 1 calc R . .
H28B H 0.1137 0.2718 0.7764 0.136 Uiso 1 1 calc R . .
H28C H 0.1368 0.2164 0.7583 0.136 Uiso 1 1 calc R . .
C29A C -0.0373(3) 0.1392(3) 0.96430(17) 0.070(2) Uani 1 1 d . . .
C30A C 0.0062(2) 0.1823(4) 0.97578(15) 0.088(2) Uani 1 1 d . . .
H30A H 0.0306 0.162 0.9678 0.132 Uiso 1 1 calc R . .
H30B H 0.015 0.181 0.9979 0.132 Uiso 1 1 calc R . .
H30C H 0.0009 0.2313 0.969 0.132 Uiso 1 1 calc R . .
C31A C -0.0249(3) 0.0602(3) 0.96363(17) 0.099(3) Uani 1 1 d . . .
H31A H 0.0034 0.0554 0.9572 0.149 Uiso 1 1 calc R . .
H31B H -0.0493 0.0351 0.9494 0.149 Uiso 1 1 calc R . .
H31C H -0.021 0.04 0.9838 0.149 Uiso 1 1 calc R . .
C32A C -0.0664(3) 0.1483(4) 0.98751(18) 0.116(4) Uani 1 1 d . . .
H32A H -0.0504 0.1279 1.0069 0.174 Uiso 1 1 calc R . .
H32B H -0.0956 0.1241 0.9802 0.174 Uiso 1 1 calc R . .
H32C H -0.0718 0.1987 0.9901 0.174 Uiso 1 1 calc R . .
C33A C -0.17631(18) 0.2456(3) 0.89167(19) 0.066(2) Uani 1 1 d . . .
C34A C -0.1931(2) 0.2753(4) 0.8596(2) 0.104(3) Uani 1 1 d . . .
H34A H -0.2032 0.2364 0.8454 0.156 Uiso 1 1 calc R . .
H34B H -0.1683 0.3009 0.854 0.156 Uiso 1 1 calc R . .
H34C H -0.2185 0.3077 0.859 0.156 Uiso 1 1 calc R . .
C35A C -0.21016(19) 0.1919(3) 0.8975(2) 0.116(4) Uani 1 1 d . . .
H35A H -0.2396 0.2149 0.8958 0.174 Uiso 1 1 calc R . .
H35B H -0.1993 0.1724 0.9179 0.174 Uiso 1 1 calc R . .
H35C H -0.2135 0.1536 0.8827 0.174 Uiso 1 1 calc R . .
C36A C -0.17443(18) 0.3079(3) 0.91356(18) 0.081(3) Uani 1 1 d . . .
H36A H -0.1537 0.3441 0.9094 0.121 Uiso 1 1 calc R . .
H36B H -0.1636 0.2911 0.9344 0.121 Uiso 1 1 calc R . .
H36C H -0.2048 0.3282 0.9108 0.121 Uiso 1 1 calc R . .
C37A C 0.10368(14) 0.1372(2) 0.92480(12) 0.0263(11) Uani 1 1 d . . .
C38A C 0.14018(15) 0.1751(2) 0.94319(13) 0.0322(13) Uani 1 1 d . . .
C39A C 0.15913(16) 0.1476(2) 0.97128(13) 0.0374(13) Uani 1 1 d . . .
H39A H 0.1841 0.1721 0.9837 0.045 Uiso 1 1 calc R . .
C40A C 0.14423(15) 0.0853(2) 0.98302(13) 0.0343(13) Uani 1 1 d . . .
C41A C 0.10888(15) 0.0479(2) 0.96405(12) 0.0312(12) Uani 1 1 d . . .
H41A H 0.0978 0.0059 0.9711 0.037 Uiso 1 1 calc R . .
C42A C 0.08972(14) 0.0715(2) 0.93489(12) 0.0264(12) Uani 1 1 d . . .
C44A C 0.03973(14) -0.0268(2) 0.91071(11) 0.0244(11) Uani 1 1 d . . .
C45A C 0.05893(14) -0.0856(2) 0.92828(11) 0.0284(12) Uani 1 1 d . . .
H45A H 0.086 -0.0803 0.9438 0.034 Uiso 1 1 calc R . .
C46A C 0.03825(15) -0.1505(2) 0.92279(12) 0.0351(13) Uani 1 1 d . . .
H46A H 0.0509 -0.1899 0.9348 0.042 Uiso 1 1 calc R . .
C47A C -0.00087(15) -0.1592(2) 0.89985(13) 0.0360(14) Uani 1 1 d . . .
H47A H -0.0148 -0.2044 0.8966 0.043 Uiso 1 1 calc R . .
C48A C -0.01978(14) -0.1034(2) 0.88173(12) 0.0303(12) Uani 1 1 d . . .
H48A H -0.0462 -0.1104 0.8659 0.036 Uiso 1 1 calc R . .
C49A C 0.00025(13) -0.0361(2) 0.88682(11) 0.0229(11) Uani 1 1 d . . .
C51A C -0.05504(14) 0.0161(2) 0.84549(12) 0.0231(11) Uani 1 1 d . . .
C52A C -0.05075(14) 0.0102(2) 0.81602(12) 0.0226(11) Uani 1 1 d . . .
C53A C -0.08956(15) 0.0056(2) 0.79202(12) 0.0268(12) Uani 1 1 d . . .
C54A C -0.13143(15) 0.0054(2) 0.79941(13) 0.0299(12) Uani 1 1 d . . .
H54A H -0.1581 0.0022 0.7834 0.036 Uiso 1 1 calc R . .
C55A C -0.13649(15) 0.0095(2) 0.82896(13) 0.0282(12) Uani 1 1 d . . .
C56A C -0.09765(13) 0.0155(2) 0.85191(11) 0.0236(11) Uani 1 1 d . . .
H56A H -0.0999 0.0192 0.8722 0.028 Uiso 1 1 calc R . .
C57A C 0.15717(15) 0.2435(2) 0.93173(13) 0.0378(14) Uani 1 1 d . . .
C58A C 0.11852(15) 0.2980(2) 0.92437(14) 0.0495(17) Uani 1 1 d . . .
H58A H 0.1044 0.3016 0.9414 0.074 Uiso 1 1 calc R . .
H58B H 0.0958 0.2829 0.9063 0.074 Uiso 1 1 calc R . .
H58C H 0.1307 0.3441 0.9207 0.074 Uiso 1 1 calc R . .
C59A C 0.17422(15) 0.2275(2) 0.90362(13) 0.0424(15) Uani 1 1 d . . .
H59A H 0.1842 0.2714 0.8959 0.064 Uiso 1 1 calc R . .
H59B H 0.1496 0.2063 0.8881 0.064 Uiso 1 1 calc R . .
H59C H 0.1997 0.1944 0.9088 0.064 Uiso 1 1 calc R . .
C60A C 0.19647(17) 0.2765(3) 0.95544(15) 0.0576(18) Uani 1 1 d . . .
H60A H 0.1846 0.2992 0.9712 0.086 Uiso 1 1 calc R . .
H60B H 0.2118 0.3118 0.9458 0.086 Uiso 1 1 calc R . .
H60C H 0.2181 0.2395 0.9645 0.086 Uiso 1 1 calc R . .
C61A C 0.16446(19) 0.0603(3) 1.01482(15) 0.0522(16) Uani 1 1 d . . .
C62A C 0.2047(2) 0.1049(4) 1.03179(16) 0.081(2) Uani 1 1 d . . .
H62A H 0.2209 0.1238 1.0175 0.121 Uiso 1 1 calc R . .
H62B H 0.2253 0.0754 1.0467 0.121 Uiso 1 1 calc R . .
H62C H 0.1936 0.1441 1.042 0.121 Uiso 1 1 calc R . .
C63A C 0.1833(3) -0.0146(3) 1.01454(18) 0.106(3) Uani 1 1 d . . .
H63A H 0.1581 -0.0485 1.0102 0.159 Uiso 1 1 calc R . .
H63B H 0.2034 -0.0253 1.0343 0.159 Uiso 1 1 calc R . .
H63C H 0.2003 -0.0181 0.999 0.159 Uiso 1 1 calc R . .
C64A C 0.1289(2) 0.0631(5) 1.03260(16) 0.110(3) Uani 1 1 d . . .
H64A H 0.1195 0.1122 1.0341 0.165 Uiso 1 1 calc R . .
H64B H 0.1415 0.0441 1.0529 0.165 Uiso 1 1 calc R . .
H64C H 0.1026 0.0347 1.0224 0.165 Uiso 1 1 calc R . .
C65A C -0.18448(14) 0.0097(2) 0.83455(13) 0.0346(14) Uani 1 1 d . . .
C66A C -0.18217(16) 0.0099(3) 0.86840(13) 0.0464(16) Uani 1 1 d . . .
H66A H -0.2126 0.0023 0.8715 0.07 Uiso 1 1 calc R . .
H66B H -0.1705 0.0556 0.8771 0.07 Uiso 1 1 calc R . .
H66C H -0.1619 -0.0279 0.8783 0.07 Uiso 1 1 calc R . .
C67A C -0.20943(16) 0.0758(3) 0.81966(15) 0.0599(19) Uani 1 1 d . . .
H67A H -0.242 0.0708 0.8181 0.09 Uiso 1 1 calc R . .
H67B H -0.2044 0.0814 0.7994 0.09 Uiso 1 1 calc R . .
H67C H -0.1978 0.1174 0.8319 0.09 Uiso 1 1 calc R . .
C68A C -0.21064(16) -0.0558(3) 0.82023(15) 0.0553(18) Uani 1 1 d . . .
H68A H -0.1945 -0.0984 0.8292 0.083 Uiso 1 1 calc R . .
H68B H -0.213 -0.0556 0.7985 0.083 Uiso 1 1 calc R . .
H68C H -0.2411 -0.0553 0.8238 0.083 Uiso 1 1 calc R . .
C69A C -0.08659(17) 0.0024(3) 0.75914(12) 0.0371(13) Uani 1 1 d . . .
C70A C -0.13366(18) 0.0001(3) 0.73665(13) 0.0555(16) Uani 1 1 d . . .
H70A H -0.1492 -0.0439 0.7394 0.083 Uiso 1 1 calc R . .
H70B H -0.1299 0.0022 0.716 0.083 Uiso 1 1 calc R . .
H70C H -0.1518 0.0406 0.7402 0.083 Uiso 1 1 calc R . .
C71A C -0.06224(19) 0.0688(3) 0.75166(13) 0.0558(16) Uani 1 1 d . . .
H71A H -0.0795 0.1109 0.7545 0.084 Uiso 1 1 calc R . .
H71B H -0.06 0.0664 0.7307 0.084 Uiso 1 1 calc R . .
H71C H -0.0317 0.0713 0.7651 0.084 Uiso 1 1 calc R . .
C72A C -0.06080(18) -0.0643(3) 0.75383(14) 0.0564(17) Uani 1 1 d . . .
H72A H -0.0287 -0.0597 0.7644 0.085 Uiso 1 1 calc R . .
H72B H -0.0635 -0.0702 0.7322 0.085 Uiso 1 1 calc R . .
H72C H -0.0738 -0.1057 0.7615 0.085 Uiso 1 1 calc R . .
Mo2 Mo -0.032516(11) -0.387116(19) 0.867728(9) 0.02089(11) Uani 1 1 d . A 1
O1B O -0.07816(9) -0.44634(14) 0.83573(7) 0.0244(7) Uani 1 1 d . A 1
O16B O -0.00863(9) -0.36445(14) 0.91144(7) 0.0244(7) Uani 1 1 d . A 1
O37B O -0.08759(9) -0.33448(14) 0.87188(7) 0.0259(8) Uani 1 1 d . A 1
O52B O 0.00394(10) -0.48323(17) 0.81064(8) 0.0362(9) Uani 1 1 d . A 1
H52B H -0.0170(16) -0.483(2) 0.8175(12) 0.043 Uiso 1 1 d . B 1
N7B N -0.04129(11) -0.33557(17) 0.82769(9) 0.0218(9) Uani 1 1 d . A 1
N14B N 0.02588(11) -0.32588(17) 0.87108(9) 0.0228(9) Uani 1 1 d . A 1
N43B N -0.06466(10) -0.45808(17) 0.89285(9) 0.0220(9) Uani 1 1 d . A 1
N50B N 0.00592(10) -0.47559(17) 0.87172(9) 0.0231(9) Uani 1 1 d . A 1
C1B C -0.10416(13) -0.4078(2) 0.81354(11) 0.0214(10) Uani 1 1 d . A 1
C2B C -0.14815(13) -0.4256(2) 0.79677(11) 0.0252(11) Uani 1 1 d . A 1
C3B C -0.16953(14) -0.3774(2) 0.77534(11) 0.0295(12) Uani 1 1 d . A 1
H3B H -0.199 -0.3891 0.7636 0.035 Uiso 1 1 calc R A 1
C4B C -0.15108(14) -0.3125(2) 0.76960(11) 0.0278(11) Uani 1 1 d . A 1
C5B C -0.10762(14) -0.2963(2) 0.78650(11) 0.0268(11) Uani 1 1 d . A 1
H5B H -0.094 -0.2526 0.7836 0.032 Uiso 1 1 calc R A 1
C6B C -0.08435(13) -0.3442(2) 0.80762(11) 0.0240(11) Uani 1 1 d . A 1
C8B C -0.00684(14) -0.2947(2) 0.82129(11) 0.0233(11) Uani 1 1 d . A 1
C9B C -0.00644(14) -0.2656(2) 0.79308(11) 0.0269(11) Uani 1 1 d . A 1
H9B H -0.0304 -0.2752 0.7758 0.032 Uiso 1 1 calc R A 1
C10B C 0.02922(15) -0.2232(2) 0.79095(12) 0.0343(12) Uani 1 1 d . A 1
H10B H 0.0303 -0.2038 0.772 0.041 Uiso 1 1 calc R A 1
C11B C 0.06329(17) -0.2086(3) 0.81606(13) 0.0419(14) Uani 1 1 d . A 1
H11B H 0.0865 -0.1764 0.8144 0.05 Uiso 1 1 calc R A 1
C12B C 0.06468(16) -0.2394(3) 0.84357(13) 0.0397(14) Uani 1 1 d . A 1
H12B H 0.0886 -0.2286 0.8607 0.048 Uiso 1 1 calc R A 1
C13B C 0.03013(14) -0.2871(2) 0.84598(11) 0.0239(11) Uani 1 1 d . A 1
C15B C 0.05587(14) -0.3214(2) 0.89973(11) 0.0225(11) Uani 1 1 d . A 1
C16B C 0.03446(14) -0.3444(2) 0.92202(12) 0.0248(12) Uani 1 1 d . A 1
C17B C 0.05685(16) -0.3460(2) 0.95257(13) 0.0330(13) Uani 1 1 d . A 1
C18B C 0.10038(15) -0.3187(2) 0.96034(12) 0.0344(12) Uani 1 1 d . A 1
H18B H 0.116 -0.3177 0.9811 0.041 Uiso 1 1 calc R A 1
C19B C 0.12256(15) -0.2924(2) 0.93909(13) 0.0303(12) Uani 1 1 d . A 1
C20B C 0.10089(14) -0.2966(2) 0.90900(12) 0.0271(12) Uani 1 1 d . A 1
H20B H 0.1164 -0.2827 0.8943 0.032 Uiso 1 1 calc R A 1
C21B C -0.17111(14) -0.4943(2) 0.80354(12) 0.0293(12) Uani 1 1 d . A 1
C22B C -0.17694(16) -0.4918(2) 0.83589(13) 0.0427(15) Uani 1 1 d . A 1
H22D H -0.147 -0.4911 0.8501 0.064 Uiso 1 1 calc R A 1
H22E H -0.1938 -0.5336 0.8397 0.064 Uiso 1 1 calc R A 1
H22F H -0.1938 -0.449 0.8385 0.064 Uiso 1 1 calc R A 1
C23B C -0.21795(14) -0.5049(2) 0.78195(14) 0.0459(16) Uani 1 1 d . A 1
H23D H -0.2395 -0.4711 0.7869 0.069 Uiso 1 1 calc R A 1
H23E H -0.2285 -0.5532 0.784 0.069 Uiso 1 1 calc R A 1
H23F H -0.2158 -0.4972 0.7612 0.069 Uiso 1 1 calc R A 1
C24B C -0.14188(15) -0.5589(2) 0.80049(13) 0.0396(14) Uani 1 1 d . A 1
H24D H -0.138 -0.5613 0.7799 0.059 Uiso 1 1 calc R A 1
H24E H -0.1569 -0.602 0.805 0.059 Uiso 1 1 calc R A 1
H24F H -0.1121 -0.5545 0.8147 0.059 Uiso 1 1 calc R A 1
C25B C -0.17706(15) -0.2592(2) 0.74651(12) 0.0345(13) Uani 1 1 d . A 1
C26B C -0.18679(17) -0.1922(3) 0.76382(13) 0.0504(16) Uani 1 1 d . A 1
H26D H -0.1582 -0.1733 0.7761 0.076 Uiso 1 1 calc R A 1
H26E H -0.2067 -0.2049 0.7769 0.076 Uiso 1 1 calc R A 1
H26F H -0.2017 -0.1562 0.7493 0.076 Uiso 1 1 calc R A 1
C27B C -0.14907(18) -0.2374(3) 0.72468(13) 0.0524(16) Uani 1 1 d . A 1
H27D H -0.1437 -0.2788 0.7131 0.079 Uiso 1 1 calc R A 1
H27E H -0.12 -0.2181 0.736 0.079 Uiso 1 1 calc R A 1
H27F H -0.1655 -0.2014 0.7108 0.079 Uiso 1 1 calc R A 1
C28B C -0.22228(16) -0.2869(3) 0.72827(14) 0.0571(17) Uani 1 1 d . A 1
H28D H -0.2391 -0.2486 0.7161 0.086 Uiso 1 1 calc R A 1
H28E H -0.2399 -0.3051 0.742 0.086 Uiso 1 1 calc R A 1
H28F H -0.2171 -0.325 0.715 0.086 Uiso 1 1 calc R A 1
C29B C 0.03426(19) -0.3803(3) 0.97531(13) 0.0490(15) Uani 1 1 d . A 1
C30B C -0.01129(19) -0.3444(4) 0.97455(14) 0.081(2) Uani 1 1 d . A 1
H30D H -0.0114 -0.2967 0.9662 0.122 Uiso 1 1 calc R A 1
H30E H -0.0155 -0.3415 0.9951 0.122 Uiso 1 1 calc R A 1
H30F H -0.036 -0.3721 0.9619 0.122 Uiso 1 1 calc R A 1
C31B C 0.0264(2) -0.4592(3) 0.96682(15) 0.077(2) Uani 1 1 d . A 1
H31D H 0.0259 -0.4867 0.9849 0.116 Uiso 1 1 calc R A 1
H31E H 0.0509 -0.4764 0.9582 0.116 Uiso 1 1 calc R A 1
H31F H -0.0028 -0.4646 0.952 0.116 Uiso 1 1 calc R A 1
C32B C 0.0639(2) -0.3760(3) 1.00771(14) 0.071(2) Uani 1 1 d . A 1
H32D H 0.0622 -0.3283 1.0156 0.106 Uiso 1 1 calc R A 1
H32E H 0.0954 -0.3869 1.0078 0.106 Uiso 1 1 calc R A 1
H32F H 0.053 -0.4102 1.0204 0.106 Uiso 1 1 calc R A 1
C33B C 0.16967(14) -0.2578(2) 0.95018(13) 0.0347(13) Uani 1 1 d . A 1
C34B C 0.20463(16) -0.3125(3) 0.96598(14) 0.0537(17) Uani 1 1 d . A 1
H34D H 0.2167 -0.3376 0.9509 0.08 Uiso 1 1 calc R A 1
H34E H 0.1901 -0.3463 0.9768 0.08 Uiso 1 1 calc R A 1
H34F H 0.2294 -0.2885 0.9803 0.08 Uiso 1 1 calc R A 1
C35B C 0.16665(16) -0.1988(3) 0.97271(14) 0.0520(17) Uani 1 1 d . A 1
H35D H 0.1952 -0.1722 0.9777 0.078 Uiso 1 1 calc R A 1
H35E H 0.1612 -0.2198 0.9911 0.078 Uiso 1 1 calc R A 1
H35F H 0.1416 -0.1669 0.9637 0.078 Uiso 1 1 calc R A 1
C36B C 0.18607(16) -0.2244(3) 0.92443(14) 0.0539(17) Uani 1 1 d . A 1
H36D H 0.1895 -0.2612 0.9101 0.081 Uiso 1 1 calc R A 1
H36E H 0.2154 -0.2013 0.9325 0.081 Uiso 1 1 calc R A 1
H36F H 0.1639 -0.1894 0.9141 0.081 Uiso 1 1 calc R A 1
C37B C -0.11067(13) -0.3595(2) 0.89124(11) 0.0227(11) Uani 1 1 d . A 1
C38B C -0.14612(13) -0.3206(2) 0.89818(11) 0.0258(11) Uani 1 1 d . A 1
C39B C -0.16631(15) -0.3502(2) 0.91933(12) 0.0328(12) Uani 1 1 d . A 1
H39B H -0.1909 -0.3254 0.924 0.039 Uiso 1 1 calc R A 1
C40B C -0.15284(15) -0.4143(2) 0.93422(12) 0.0327(12) Uani 1 1 d . A 1
C41B C -0.11827(14) -0.4524(2) 0.92661(11) 0.0293(12) Uani 1 1 d . A 1
H41B H -0.1083 -0.4957 0.9366 0.035 Uiso 1 1 calc R A 1
C42B C -0.09795(13) -0.4273(2) 0.90425(11) 0.0233(11) Uani 1 1 d . A 1
C44B C -0.04851(13) -0.5258(2) 0.89565(10) 0.0220(11) Uani 1 1 d . A 1
C45B C -0.06681(14) -0.5845(2) 0.90693(11) 0.0285(12) Uani 1 1 d . A 1
H45B H -0.0941 -0.5798 0.9133 0.034 Uiso 1 1 calc R A 1
C46B C -0.04559(15) -0.6489(2) 0.90880(12) 0.0349(13) Uani 1 1 d . A 1
H46B H -0.0578 -0.6883 0.917 0.042 Uiso 1 1 calc R A 1
C47B C -0.00613(15) -0.6569(2) 0.89864(12) 0.0340(13) Uani 1 1 d . A 1
H47B H 0.0086 -0.7015 0.9004 0.041 Uiso 1 1 calc R A 1
C48B C 0.01171(13) -0.6011(2) 0.88615(11) 0.0281(12) Uani 1 1 d . A 1
H48B H 0.0381 -0.6078 0.8788 0.034 Uiso 1 1 calc R A 1
C49B C -0.00869(13) -0.5350(2) 0.88422(11) 0.0224(11) Uani 1 1 d . A 1
C51B C 0.04739(14) -0.4816(2) 0.86181(12) 0.0225(12) Uani 1 1 d . A 1
C52B C 0.04515(15) -0.4831(2) 0.83140(12) 0.0261(12) Uani 1 1 d . A 1
C53B C 0.08546(15) -0.4861(2) 0.82126(12) 0.0284(12) Uani 1 1 d . A 1
C54B C 0.12557(15) -0.4897(2) 0.84339(12) 0.0271(13) Uani 1 1 d . A 1
H54B H 0.153 -0.4919 0.837 0.033 Uiso 1 1 calc R A 1
C55B C 0.12877(14) -0.4903(2) 0.87424(12) 0.0256(12) Uani 1 1 d . A 1
C56B C 0.08856(13) -0.4854(2) 0.88327(11) 0.0240(11) Uani 1 1 d . A 1
H56B H 0.0891 -0.4846 0.9041 0.029 Uiso 1 1 calc R A 1
C57B C -0.16125(15) -0.2495(2) 0.88277(13) 0.0343(14) Uani 1 1 d . A 1
C58B C -0.20170(16) -0.2187(3) 0.89274(14) 0.0548(18) Uani 1 1 d . A 1
H58D H -0.2123 -0.1759 0.881 0.082 Uiso 1 1 calc R A 1
H58E H -0.1924 -0.2068 0.9142 0.082 Uiso 1 1 calc R A 1
H58F H -0.2263 -0.2536 0.8894 0.082 Uiso 1 1 calc R A 1
C59B C -0.17536(19) -0.2608(3) 0.84857(15) 0.0601(19) Uani 1 1 d . A 1
H59D H -0.1957 -0.3017 0.844 0.09 Uiso 1 1 calc R A 1
H59E H -0.1483 -0.2694 0.841 0.09 Uiso 1 1 calc R A 1
H59F H -0.1911 -0.2187 0.8388 0.09 Uiso 1 1 calc R A 1
C60B C -0.12210(16) -0.1966(2) 0.89096(16) 0.064(2) Uani 1 1 d . A 1
H60D H -0.1322 -0.1507 0.8818 0.096 Uiso 1 1 calc R A 1
H60E H -0.0966 -0.2138 0.8834 0.096 Uiso 1 1 calc R A 1
H60F H -0.1125 -0.1916 0.9129 0.096 Uiso 1 1 calc R A 1
C61B C -0.17436(18) -0.4415(3) 0.95924(14) 0.0439(15) Uani 1 1 d . A 1
C62B C -0.2165(2) -0.4004(4) 0.96089(17) 0.092(3) Uani 1 1 d . A 1
H62D H -0.2079 -0.3528 0.9686 0.137 Uiso 1 1 calc R A 1
H62E H -0.232 -0.4247 0.9744 0.137 Uiso 1 1 calc R A 1
H62F H -0.237 -0.3972 0.9407 0.137 Uiso 1 1 calc R A 1
C63B C -0.1398(2) -0.4357(4) 0.98872(17) 0.100(3) Uani 1 1 d . A 1
H63D H -0.1361 -0.386 0.9948 0.15 Uiso 1 1 calc R A 1
H63E H -0.1108 -0.4546 0.9866 0.15 Uiso 1 1 calc R A 1
H63F H -0.15 -0.4628 1.0041 0.15 Uiso 1 1 calc R A 1
C64B C -0.1889(2) -0.5186(3) 0.95341(18) 0.096(3) Uani 1 1 d . A 1
H64D H -0.2034 -0.5348 0.9691 0.144 Uiso 1 1 calc R A 1
H64E H -0.1622 -0.5479 0.9537 0.144 Uiso 1 1 calc R A 1
H64F H -0.2104 -0.5226 0.9336 0.144 Uiso 1 1 calc R A 1
C65B C 0.08460(17) -0.4855(3) 0.78766(13) 0.0417(14) Uani 1 1 d . A 1
C66B C 0.06152(19) -0.4178(3) 0.77290(14) 0.0610(18) Uani 1 1 d . A 1
H66D H 0.0305 -0.4155 0.7755 0.091 Uiso 1 1 calc R A 1
H66E H 0.0606 -0.4182 0.7513 0.091 Uiso 1 1 calc R A 1
H66F H 0.0787 -0.3765 0.7824 0.091 Uiso 1 1 calc R A 1
C67B C 0.13326(17) -0.4854(3) 0.78287(13) 0.0585(17) Uani 1 1 d . A 1
H67D H 0.1466 -0.4383 0.7873 0.088 Uiso 1 1 calc R A 1
H67E H 0.1321 -0.4977 0.7619 0.088 Uiso 1 1 calc R A 1
H67F H 0.1518 -0.5202 0.7963 0.088 Uiso 1 1 calc R A 1
C68B C 0.06046(19) -0.5516(3) 0.77215(14) 0.0624(18) Uani 1 1 d . A 1
H68D H 0.0765 -0.5939 0.7816 0.094 Uiso 1 1 calc R A 1
H68E H 0.0603 -0.5507 0.7507 0.094 Uiso 1 1 calc R A 1
H68F H 0.0292 -0.5524 0.7743 0.094 Uiso 1 1 calc R A 1
C69B C 0.17536(14) -0.4944(2) 0.89649(12) 0.0301(13) Uani 1 1 d . A 1
C70B C 0.20031(15) -0.5604(2) 0.88955(13) 0.0439(15) Uani 1 1 d . A 1
H70D H 0.228 -0.5674 0.9056 0.066 Uiso 1 1 calc R A 1
H70E H 0.2082 -0.5542 0.8702 0.066 Uiso 1 1 calc R A 1
H70F H 0.1806 -0.6018 0.8885 0.066 Uiso 1 1 calc R A 1
C71B C 0.20301(15) -0.4284(2) 0.89268(13) 0.0445(15) Uani 1 1 d . A 1
H71D H 0.187 -0.3859 0.8968 0.067 Uiso 1 1 calc R A 1
H71E H 0.2067 -0.4265 0.872 0.067 Uiso 1 1 calc R A 1
H71F H 0.2329 -0.4307 0.9069 0.067 Uiso 1 1 calc R A 1
C72B C 0.17190(15) -0.4977(3) 0.92942(13) 0.0395(14) Uani 1 1 d . A 1
H72D H 0.1492 -0.533 0.9313 0.059 Uiso 1 1 calc R A 1
H72E H 0.1628 -0.4513 0.9355 0.059 Uiso 1 1 calc R A 1
H72F H 0.2014 -0.5107 0.9425 0.059 Uiso 1 1 calc R A 1

loop_
_atom_site_aniso_label
_atom_site_aniso_U_11
_atom_site_aniso_U_22
_atom_site_aniso_U_33
_atom_site_aniso_U_23
_atom_site_aniso_U_13
_atom_site_aniso_U_12
Mo1 0.01802(19) 0.02359(19) 0.0255(3) -0.00094(19) 0.0061(2) -0.00262(16)
O1A 0.0181(14) 0.0279(15) 0.026(2) 0.0023(14) 0.0065(16) -0.0020(12)
O16A 0.0299(17) 0.0304(16) 0.035(3) 0.0002(15) 0.0164(18) -0.0005(13)
O37A 0.0240(16) 0.0281(16) 0.028(2) 0.0006(16) 0.0056(18) -0.0041(13)
O52A 0.0277(19) 0.051(2) 0.033(3) -0.006(2) 0.0118(19) -0.0051(17)
N7A 0.0221(19) 0.0245(19) 0.028(3) 0.0012(18) 0.007(2) 0.0003(15)
N14A 0.0197(19) 0.028(2) 0.034(3) -0.006(2) 0.007(2) 0.0001(15)
N43A 0.0183(18) 0.0281(19) 0.020(3) -0.0016(18) 0.0010(19) -0.0035(15)
N50A 0.0161(18) 0.029(2) 0.025(3) 0.0017(19) 0.003(2) -0.0025(15)
C1A 0.019(2) 0.029(2) 0.023(3) -0.006(2) 0.005(2) -0.0023(18)
C2A 0.021(2) 0.035(3) 0.024(3) -0.003(2) 0.003(2) -0.0030(19)
C3A 0.020(2) 0.045(3) 0.040(4) -0.004(3) 0.014(3) -0.002(2)
C4A 0.029(3) 0.044(3) 0.028(4) -0.002(3) 0.010(3) -0.012(2)
C5A 0.033(3) 0.031(2) 0.033(4) 0.005(2) 0.007(3) -0.003(2)
C6A 0.023(2) 0.028(2) 0.028(3) 0.001(2) 0.006(2) -0.0013(19)
C8A 0.022(2) 0.023(2) 0.034(4) -0.003(2) 0.000(3) -0.0009(19)
C9A 0.034(3) 0.034(3) 0.032(4) 0.006(3) 0.008(3) 0.006(2)
C10A 0.055(3) 0.040(3) 0.042(4) 0.008(3) 0.014(3) 0.014(3)
C11A 0.063(4) 0.048(3) 0.044(5) 0.011(3) 0.006(4) 0.031(3)
C12A 0.042(3) 0.048(3) 0.042(4) 0.000(3) 0.012(3) 0.019(2)
C13A 0.030(3) 0.032(3) 0.029(4) -0.001(2) 0.000(3) 0.004(2)
C16A 0.032(3) 0.019(2) 0.050(5) 0.001(2) 0.023(3) -0.0008(19)
C15A 0.026(3) 0.022(2) 0.049(4) -0.005(3) 0.016(3) -0.0034(19)
C17A 0.057(3) 0.028(3) 0.062(5) 0.004(3) 0.044(4) -0.005(2)
C18A 0.062(4) 0.030(3) 0.095(6) 0.003(3) 0.064(4) -0.003(3)
C19A 0.035(3) 0.028(3) 0.095(6) -0.009(3) 0.037(4) -0.007(2)
C20A 0.027(3) 0.031(3) 0.072(5) -0.007(3) 0.018(3) -0.005(2)
C21A 0.024(2) 0.039(3) 0.035(4) -0.002(3) 0.007(3) 0.005(2)
C22A 0.043(3) 0.033(3) 0.035(4) 0.002(2) 0.004(3) 0.006(2)
C23A 0.036(3) 0.046(3) 0.033(4) 0.003(3) -0.004(3) 0.009(2)
C24A 0.029(3) 0.064(3) 0.068(5) 0.011(3) 0.017(3) 0.017(2)
C25A 0.034(3) 0.057(3) 0.044(4) 0.011(3) 0.016(3) -0.009(2)
C26A 0.077(4) 0.091(5) 0.145(8) 0.022(5) 0.078(6) -0.009(4)
C27A 0.094(5) 0.083(5) 0.096(7) -0.008(4) 0.040(5) -0.056(4)
C28A 0.079(5) 0.120(6) 0.072(7) 0.041(5) 0.018(5) -0.043(4)
C29A 0.110(6) 0.064(4) 0.059(6) 0.014(4) 0.063(5) 0.021(4)
C30A 0.117(6) 0.126(6) 0.021(4) -0.011(4) 0.015(5) 0.036(5)
C31A 0.145(7) 0.078(5) 0.106(7) 0.056(5) 0.089(6) 0.049(5)
C32A 0.177(8) 0.117(6) 0.097(7) 0.046(5) 0.114(7) 0.058(6)
C33A 0.038(3) 0.038(3) 0.135(8) -0.014(4) 0.046(4) 0.003(2)
C34A 0.042(4) 0.102(6) 0.168(11) -0.009(6) 0.025(5) 0.035(4)
C35A 0.053(4) 0.055(4) 0.269(12) -0.044(5) 0.094(6) -0.020(3)
C36A 0.051(3) 0.045(3) 0.160(8) -0.038(4) 0.052(5) -0.003(3)
C37A 0.024(2) 0.029(2) 0.026(3) -0.004(2) 0.005(3) 0.0015(19)
C38A 0.024(2) 0.034(3) 0.039(4) -0.010(3) 0.009(3) -0.007(2)
C39A 0.031(3) 0.045(3) 0.032(4) -0.015(3) 0.000(3) -0.010(2)
C40A 0.031(3) 0.043(3) 0.026(4) -0.008(3) 0.001(3) -0.002(2)
C41A 0.037(3) 0.033(3) 0.021(3) -0.005(2) 0.003(3) -0.007(2)
C42A 0.022(2) 0.031(2) 0.026(4) -0.005(2) 0.006(3) -0.0005(19)
C44A 0.024(2) 0.025(2) 0.026(3) -0.001(2) 0.009(2) -0.0025(18)
C45A 0.026(2) 0.033(2) 0.024(3) 0.001(2) 0.000(2) 0.002(2)
C46A 0.033(3) 0.029(3) 0.041(4) 0.006(3) 0.004(3) 0.003(2)
C47A 0.033(3) 0.020(2) 0.055(5) 0.002(3) 0.011(3) -0.002(2)
C48A 0.024(2) 0.025(2) 0.040(4) -0.004(2) 0.005(3) -0.0031(19)
C49A 0.017(2) 0.031(2) 0.021(3) -0.001(2) 0.005(2) -0.0023(18)
C51A 0.021(2) 0.025(2) 0.021(4) -0.001(2) -0.001(3) 0.0008(18)
C52A 0.018(2) 0.027(2) 0.022(3) -0.005(2) 0.003(3) -0.0015(18)
C53A 0.034(3) 0.027(2) 0.018(4) 0.003(2) 0.002(3) -0.0024(19)
C54A 0.027(2) 0.029(2) 0.027(4) -0.001(2) -0.005(3) 0.0003(19)
C55A 0.026(2) 0.024(2) 0.033(4) -0.001(2) 0.005(3) -0.0009(19)
C56A 0.023(2) 0.024(2) 0.024(3) -0.001(2) 0.007(3) 0.0002(18)
C57A 0.028(3) 0.032(3) 0.051(5) -0.011(3) 0.005(3) -0.010(2)
C58A 0.036(3) 0.035(3) 0.076(6) -0.008(3) 0.013(3) -0.003(2)
C59A 0.031(3) 0.036(3) 0.060(5) -0.002(3) 0.012(3) -0.010(2)
C60A 0.048(3) 0.046(3) 0.071(6) -0.008(3) 0.001(4) -0.020(3)
C61A 0.059(4) 0.057(4) 0.032(5) -0.005(3) -0.005(4) -0.014(3)
C62A 0.075(4) 0.103(5) 0.048(6) -0.001(4) -0.019(4) -0.027(4)
C63A 0.146(7) 0.074(5) 0.066(7) 0.009(4) -0.036(6) 0.002(5)
C64A 0.089(5) 0.207(9) 0.031(5) 0.019(5) 0.010(5) -0.025(6)
C65A 0.018(2) 0.036(3) 0.048(5) -0.002(3) 0.004(3) 0.0020(19)
C66A 0.031(3) 0.064(3) 0.051(5) -0.004(3) 0.023(3) 0.002(2)
C67A 0.037(3) 0.059(3) 0.086(6) 0.013(3) 0.020(4) 0.024(3)
C68A 0.033(3) 0.058(3) 0.078(6) -0.013(3) 0.020(3) -0.014(2)
C69A 0.044(3) 0.049(3) 0.014(4) -0.004(3) -0.002(3) -0.006(2)
C70A 0.062(4) 0.073(4) 0.027(4) -0.002(3) 0.001(3) -0.007(3)
C71A 0.070(4) 0.067(4) 0.033(4) 0.009(3) 0.017(4) -0.014(3)
C72A 0.059(4) 0.065(4) 0.050(5) -0.019(3) 0.022(4) -0.005(3)
Mo2 0.01808(18) 0.02518(19) 0.0202(3) 0.00174(19) 0.00618(19) -0.00186(16)
O1B 0.0200(15) 0.0289(16) 0.023(2) 0.0035(15) 0.0026(16) -0.0018(12)
O16B 0.0234(16) 0.0354(16) 0.012(2) 0.0001(14) 0.0008(16) -0.0053(13)
O37B 0.0217(15) 0.0313(16) 0.026(2) 0.0035(15) 0.0088(17) 0.0010(12)
O52B 0.0275(19) 0.056(2) 0.025(2) -0.0030(18) 0.0074(19) 0.0012(16)
N7B 0.0188(18) 0.0267(18) 0.019(3) 0.0019(17) 0.0028(19) -0.0007(15)
N14B 0.0227(19) 0.0289(19) 0.016(3) 0.0009(18) 0.004(2) -0.0006(16)
N43B 0.0169(17) 0.0272(19) 0.023(3) -0.0002(17) 0.0071(19) -0.0010(14)
N50B 0.0183(18) 0.0280(19) 0.025(3) 0.0043(18) 0.0090(19) -0.0009(15)
C1B 0.020(2) 0.027(2) 0.015(3) -0.002(2) 0.001(2) 0.0005(18)
C2B 0.021(2) 0.029(2) 0.027(3) -0.008(2) 0.007(2) -0.0002(19)
C3B 0.016(2) 0.038(3) 0.031(4) -0.001(2) 0.001(2) -0.0035(19)
C4B 0.025(2) 0.036(3) 0.021(3) 0.001(2) 0.003(2) -0.002(2)
C5B 0.025(2) 0.029(2) 0.025(3) 0.004(2) 0.003(3) -0.0055(19)
C6B 0.019(2) 0.031(2) 0.022(3) 0.000(2) 0.005(2) -0.0029(19)
C8B 0.023(2) 0.023(2) 0.024(3) 0.000(2) 0.005(3) -0.0051(18)
C9B 0.025(2) 0.037(3) 0.016(3) 0.003(2) 0.000(2) -0.007(2)
C10B 0.041(3) 0.041(3) 0.022(3) 0.003(2) 0.008(3) -0.014(2)
C11B 0.040(3) 0.058(3) 0.025(4) 0.002(3) 0.004(3) -0.032(3)
C12B 0.037(3) 0.058(3) 0.020(4) 0.005(3) 0.000(3) -0.024(2)
C13B 0.028(2) 0.030(2) 0.015(3) 0.003(2) 0.006(3) -0.0053(19)
C15B 0.019(2) 0.028(2) 0.016(3) 0.002(2) -0.004(2) 0.0031(18)
C16B 0.025(2) 0.026(2) 0.024(4) -0.003(2) 0.006(3) -0.0024(19)
C17B 0.041(3) 0.032(3) 0.026(4) -0.001(2) 0.008(3) -0.002(2)
C18B 0.035(3) 0.038(3) 0.024(4) -0.003(2) -0.005(3) -0.001(2)
C19B 0.024(2) 0.035(3) 0.028(4) -0.002(3) -0.002(3) 0.003(2)
C20B 0.023(2) 0.029(2) 0.029(4) -0.002(2) 0.006(3) -0.0008(19)
C21B 0.023(2) 0.027(2) 0.037(4) -0.005(2) 0.006(3) -0.0069(18)
C22B 0.040(3) 0.045(3) 0.049(5) -0.002(3) 0.022(3) -0.012(2)
C23B 0.028(3) 0.043(3) 0.059(5) 0.001(3) -0.004(3) -0.015(2)
C24B 0.039(3) 0.028(2) 0.053(4) -0.004(3) 0.014(3) -0.009(2)
C25B 0.027(2) 0.037(3) 0.037(4) 0.006(3) 0.003(3) -0.001(2)
C26B 0.052(3) 0.048(3) 0.048(5) 0.010(3) 0.006(3) 0.009(3)
C27B 0.051(3) 0.064(4) 0.039(5) 0.019(3) 0.004(3) 0.003(3)
C28B 0.037(3) 0.071(4) 0.052(5) 0.013(3) -0.010(3) -0.003(3)
C29B 0.054(3) 0.068(4) 0.022(4) 0.006(3) 0.005(3) -0.020(3)
C30B 0.065(4) 0.152(7) 0.035(5) -0.022(4) 0.030(4) -0.026(4)
C31B 0.104(5) 0.080(4) 0.042(5) 0.026(4) 0.004(4) -0.042(4)
C32B 0.081(4) 0.101(5) 0.028(4) 0.013(4) 0.009(4) -0.034(4)
C33B 0.021(2) 0.042(3) 0.035(4) -0.009(3) -0.006(3) -0.002(2)
C34B 0.033(3) 0.055(3) 0.060(5) -0.012(3) -0.015(3) 0.004(2)
C35B 0.035(3) 0.053(3) 0.062(5) -0.024(3) 0.000(3) -0.003(2)
C36B 0.032(3) 0.062(4) 0.064(5) -0.005(3) 0.006(3) -0.015(3)
C37B 0.020(2) 0.028(2) 0.020(3) -0.004(2) 0.004(2) -0.0051(18)
C38B 0.021(2) 0.031(2) 0.025(3) -0.002(2) 0.005(2) -0.0003(18)
C39B 0.027(2) 0.042(3) 0.032(4) -0.008(3) 0.010(3) 0.002(2)
C40B 0.028(2) 0.044(3) 0.029(4) -0.005(2) 0.013(3) -0.003(2)
C41B 0.030(2) 0.027(2) 0.034(4) 0.000(2) 0.016(3) -0.0021(19)
C42B 0.019(2) 0.029(2) 0.020(3) -0.004(2) 0.001(2) -0.0033(18)
C44B 0.020(2) 0.026(2) 0.021(3) 0.001(2) 0.006(2) -0.0033(18)
C45B 0.026(2) 0.032(2) 0.031(4) -0.002(2) 0.014(3) -0.0050(19)
C46B 0.038(3) 0.027(2) 0.044(4) 0.004(2) 0.017(3) -0.004(2)
C47B 0.034(3) 0.021(2) 0.048(4) 0.000(2) 0.012(3) 0.0002(19)
C48B 0.020(2) 0.031(2) 0.036(4) 0.001(2) 0.011(2) -0.0015(19)
C49B 0.020(2) 0.023(2) 0.024(3) -0.001(2) 0.007(2) -0.0027(17)
C51B 0.019(2) 0.027(2) 0.022(4) 0.004(2) 0.007(3) -0.0013(18)
C52B 0.022(2) 0.032(2) 0.022(4) -0.001(2) 0.001(3) -0.0019(19)
C53B 0.031(3) 0.031(2) 0.025(4) -0.003(2) 0.011(3) 0.001(2)
C54B 0.024(2) 0.031(2) 0.028(4) 0.000(2) 0.009(3) -0.0029(19)
C55B 0.022(2) 0.026(2) 0.027(4) 0.000(2) 0.004(3) -0.0048(18)
C56B 0.024(2) 0.025(2) 0.026(3) 0.001(2) 0.012(3) -0.0015(18)
C57B 0.030(3) 0.032(3) 0.043(4) 0.000(3) 0.013(3) 0.010(2)
C58B 0.046(3) 0.050(3) 0.075(6) 0.014(3) 0.028(4) 0.018(3)
C59B 0.062(4) 0.065(4) 0.055(6) 0.016(3) 0.016(4) 0.030(3)
C60B 0.043(3) 0.032(3) 0.120(7) -0.002(3) 0.023(4) -0.001(2)
C61B 0.045(3) 0.060(3) 0.033(4) 0.009(3) 0.021(3) 0.005(3)
C62B 0.085(5) 0.111(6) 0.109(7) 0.037(5) 0.080(5) 0.028(4)
C63B 0.097(6) 0.166(8) 0.049(6) 0.018(5) 0.041(5) 0.001(5)
C64B 0.123(6) 0.077(5) 0.123(8) 0.015(5) 0.096(6) -0.009(4)
C65B 0.041(3) 0.063(3) 0.024(4) 0.005(3) 0.013(3) 0.006(3)
C66B 0.065(4) 0.082(4) 0.043(5) 0.023(3) 0.027(4) 0.016(3)
C67B 0.051(3) 0.098(5) 0.037(4) 0.006(3) 0.031(3) 0.012(3)
C68B 0.063(4) 0.084(4) 0.041(5) -0.020(4) 0.015(4) 0.003(3)
C69B 0.021(2) 0.034(3) 0.034(4) -0.007(2) 0.004(3) -0.0010(19)
C70B 0.033(3) 0.045(3) 0.052(5) 0.002(3) 0.006(3) 0.013(2)
C71B 0.028(3) 0.048(3) 0.057(5) -0.005(3) 0.010(3) -0.006(2)
C72B 0.026(2) 0.050(3) 0.040(4) -0.003(3) 0.001(3) 0.002(2)

loop_
_atom_type_symbol
_atom_type_description
_atom_type_scat_dispersion_real
_atom_type_scat_dispersion_imag
_atom_type_scat_source
C C 0.0033 0.0016 'International Tables Vol C Tables 4.2.6.8 and 6.1.1.4'
H H 0 0 'International Tables Vol C Tables 4.2.6.8 and 6.1.1.4'
Mo Mo -1.6832 0.6857 'International Tables Vol C Tables 4.2.6.8 and 6.1.1.4'
N N 0.0061 0.0033 'International Tables Vol C Tables 4.2.6.8 and 6.1.1.4'
O O 0.0106 0.006 'International Tables Vol C Tables 4.2.6.8 and 6.1.1.4'

loop_
_geom_angle_atom_site_label_1
_geom_angle_atom_site_label_2
_geom_angle_atom_site_label_3
_geom_angle
O16A Mo1 O37A 84.37(12)
O16A Mo1 N50A 93.26(13)
O37A Mo1 N50A 151.42(14)
O16A Mo1 N7A 136.19(12)
O37A Mo1 N7A 84.79(14)
N50A Mo1 N7A 115.00(15)
O16A Mo1 O1A 146.50(12)
O37A Mo1 O1A 83.29(11)
N50A Mo1 O1A 83.22(11)
N7A Mo1 O1A 73.27(12)
O16A Mo1 N14A 73.89(14)
O37A Mo1 N14A 116.25(13)
N50A Mo1 N14A 90.09(14)
N7A Mo1 N14A 73.36(14)
O1A Mo1 N14A 139.13(14)
O16A Mo1 N43A 72.71(12)
O37A Mo1 N43A 76.01(13)
N50A Mo1 N43A 76.11(14)
N7A Mo1 N43A 143.71(12)
O1A Mo1 N43A 74.12(12)
N14A Mo1 N43A 142.86(13)
C1A O1A Mo1 113.4(2)
C16A O16A Mo1 119.3(3)
C37A O37A Mo1 117.8(2)
C52A O52A H52A 113(4)
C8A N7A C6A 123.3(4)
C8A N7A Mo1 122.0(3)
C6A N7A Mo1 114.6(3)
C13A N14A C15A 124.3(4)
C13A N14A Mo1 119.7(3)
C15A N14A Mo1 115.3(3)
C44A N43A C42A 130.5(4)
C44A N43A Mo1 115.5(3)
C42A N43A Mo1 113.9(3)
C49A N50A C51A 117.9(3)
C49A N50A Mo1 117.6(3)
C51A N50A Mo1 124.3(3)
O1A C1A C6A 114.9(3)
O1A C1A C2A 125.1(4)
C6A C1A C2A 120.0(4)
C3A C2A C1A 116.0(4)
C3A C2A C21A 122.8(4)
C1A C2A C21A 121.1(4)
C4A C3A C2A 124.6(4)
C4A C3A H3A 117.7
C2A C3A H3A 117.7
C3A C4A C5A 118.1(4)
C3A C4A C25A 122.6(4)
C5A C4A C25A 119.2(4)
C6A C5A C4A 119.0(4)
C6A C5A H5A 120.5
C4A C5A H5A 120.5
C5A C6A C1A 122.2(4)
C5A C6A N7A 127.1(4)
C1A C6A N7A 110.5(3)
N7A C8A C9A 128.0(4)
N7A C8A C13A 111.8(4)
C9A C8A C13A 120.2(4)
C10A C9A C8A 120.0(4)
C10A C9A H9A 120
C8A C9A H9A 120
C9A C10A C11A 119.9(5)
C9A C10A H10A 120.1
C11A C10A H10A 120.1
C12A C11A C10A 121.5(5)
C12A C11A H11A 119.2
C10A C11A H11A 119.2
C11A C12A C13A 119.6(4)
C11A C12A H12A 120.2
C13A C12A H12A 120.2
N14A C13A C12A 129.2(4)
N14A C13A C8A 112.9(4)
C12A C13A C8A 117.6(5)
O16A C16A C15A 115.5(4)
O16A C16A C17A 122.5(5)
C15A C16A C17A 122.0(5)
C16A C15A C20A 120.9(5)
C16A C15A N14A 110.6(4)
C20A C15A N14A 128.5(5)
C18A C17A C16A 115.0(6)
C18A C17A C29A 125.1(5)
C16A C17A C29A 119.8(5)
C19A C18A C17A 124.2(5)
C19A C18A H18A 117.9
C17A C18A H18A 117.9
C18A C19A C20A 120.0(5)
C18A C19A C33A 119.3(5)
C20A C19A C33A 120.7(7)
C19A C20A C15A 117.7(6)
C19A C20A H20A 121.1
C15A C20A H20A 121.1
C22A C21A C23A 108.9(4)
C22A C21A C2A 110.6(4)
C23A C21A C2A 109.8(4)
C22A C21A C24A 107.6(4)
C23A C21A C24A 108.1(4)
C2A C21A C24A 111.8(4)
C21A C22A H22A 109.5
C21A C22A H22B 109.5
H22A C22A H22B 109.5
C21A C22A H22C 109.5
H22A C22A H22C 109.5
H22B C22A H22C 109.5
C21A C23A H23A 109.5
C21A C23A H23B 109.5
H23A C23A H23B 109.5
C21A C23A H23C 109.5
H23A C23A H23C 109.5
H23B C23A H23C 109.5
C21A C24A H24A 109.5
C21A C24A H24B 109.5
H24A C24A H24B 109.5
C21A C24A H24C 109.5
H24A C24A H24C 109.5
H24B C24A H24C 109.5
C28A C25A C27A 108.8(6)
C28A C25A C26A 107.7(5)
C27A C25A C26A 108.8(5)
C28A C25A C4A 111.3(4)
C27A C25A C4A 108.7(5)
C26A C25A C4A 111.5(4)
C25A C26A H26A 109.5
C25A C26A H26B 109.5
H26A C26A H26B 109.5
C25A C26A H26C 109.5
H26A C26A H26C 109.5
H26B C26A H26C 109.5
C25A C27A H27A 109.5
C25A C27A H27B 109.5
H27A C27A H27B 109.5
C25A C27A H27C 109.5
H27A C27A H27C 109.5
H27B C27A H27C 109.5
C25A C28A H28A 109.5
C25A C28A H28B 109.5
H28A C28A H28B 109.5
C25A C28A H28C 109.5
H28A C28A H28C 109.5
H28B C28A H28C 109.5
C17A C29A C30A 109.9(5)
C17A C29A C31A 110.8(6)
C30A C29A C31A 109.0(6)
C17A C29A C32A 111.9(6)
C30A C29A C32A 107.2(6)
C31A C29A C32A 107.8(5)
C29A C30A H30A 109.5
C29A C30A H30B 109.5
H30A C30A H30B 109.5
C29A C30A H30C 109.5
H30A C30A H30C 109.5
H30B C30A H30C 109.5
C29A C31A H31A 109.5
C29A C31A H31B 109.5
H31A C31A H31B 109.5
C29A C31A H31C 109.5
H31A C31A H31C 109.5
H31B C31A H31C 109.5
C29A C32A H32A 109.5
C29A C32A H32B 109.5
H32A C32A H32B 109.5
C29A C32A H32C 109.5
H32A C32A H32C 109.5
H32B C32A H32C 109.5
C35A C33A C34A 109.4(6)
C35A C33A C36A 108.5(5)
C34A C33A C36A 106.9(5)
C35A C33A C19A 110.7(5)
C34A C33A C19A 112.1(5)
C36A C33A C19A 109.0(5)
C33A C34A H34A 109.5
C33A C34A H34B 109.5
H34A C34A H34B 109.5
C33A C34A H34C 109.5
H34A C34A H34C 109.5
H34B C34A H34C 109.5
C33A C35A H35A 109.5
C33A C35A H35B 109.5
H35A C35A H35B 109.5
C33A C35A H35C 109.5
H35A C35A H35C 109.5
H35B C35A H35C 109.5
C33A C36A H36A 109.5
C33A C36A H36B 109.5
H36A C36A H36B 109.5
C33A C36A H36C 109.5
H36A C36A H36C 109.5
H36B C36A H36C 109.5
O37A C37A C38A 121.9(4)
O37A C37A C42A 118.0(4)
C38A C37A C42A 120.1(5)
C39A C38A C37A 116.9(4)
C39A C38A C57A 122.7(4)
C37A C38A C57A 120.4(5)
C38A C39A C40A 124.8(5)
C38A C39A H39A 117.6
C40A C39A H39A 117.6
C41A C40A C39A 117.1(5)
C41A C40A C61A 120.6(5)
C39A C40A C61A 122.3(5)
C42A C41A C40A 120.7(5)
C42A C41A H41A 119.7
C40A C41A H41A 119.7
N43A C42A C41A 128.2(4)
N43A C42A C37A 111.6(5)
C41A C42A C37A 120.1(4)
N43A C44A C45A 127.0(4)
N43A C44A C49A 113.5(4)
C45A C44A C49A 119.5(4)
C46A C45A C44A 119.5(5)
C46A C45A H45A 120.2
C44A C45A H45A 120.2
C45A C46A C47A 120.8(4)
C45A C46A H46A 119.6
C47A C46A H46A 119.6
C48A C47A C46A 121.2(4)
C48A C47A H47A 119.4
C46A C47A H47A 119.4
C47A C48A C49A 119.6(5)
C47A C48A H48A 120.2
C49A C48A H48A 120.2
N50A C49A C48A 124.5(4)
N50A C49A C44A 116.2(4)
C48A C49A C44A 119.3(4)
C52A C51A C56A 121.1(4)
C52A C51A N50A 118.8(4)
C56A C51A N50A 120.1(4)
O52A C52A C51A 120.9(4)
O52A C52A C53A 118.9(4)
C51A C52A C53A 120.1(4)
C54A C53A C52A 116.9(4)
C54A C53A C69A 121.1(4)
C52A C53A C69A 122.0(4)
C53A C54A C55A 123.9(5)
C53A C54A H54A 118.1
C55A C54A H54A 118.1
C56A C55A C54A 117.6(4)
C56A C55A C65A 122.9(5)
C54A C55A C65A 119.6(5)
C55A C56A C51A 120.4(4)
C55A C56A H56A 119.8
C51A C56A H56A 119.8
C59A C57A C38A 109.4(4)
C59A C57A C60A 108.0(4)
C38A C57A C60A 111.8(5)
C59A C57A C58A 110.3(5)
C38A C57A C58A 109.7(4)
C60A C57A C58A 107.6(4)
C57A C58A H58A 109.5
C57A C58A H58B 109.5
H58A C58A H58B 109.5
C57A C58A H58C 109.5
H58A C58A H58C 109.5
H58B C58A H58C 109.5
C57A C59A H59A 109.5
C57A C59A H59B 109.5
H59A C59A H59B 109.5
C57A C59A H59C 109.5
H59A C59A H59C 109.5
H59B C59A H59C 109.5
C57A C60A H60A 109.5
C57A C60A H60B 109.5
H60A C60A H60B 109.5
C57A C60A H60C 109.5
H60A C60A H60C 109.5
H60B C60A H60C 109.5
C64A C61A C40A 109.5(5)
C64A C61A C63A 110.9(6)
C40A C61A C63A 110.3(5)
C64A C61A C62A 107.3(6)
C40A C61A C62A 113.6(5)
C63A C61A C62A 105.1(5)
C61A C62A H62A 109.5
C61A C62A H62B 109.5
H62A C62A H62B 109.5
C61A C62A H62C 109.5
H62A C62A H62C 109.5
H62B C62A H62C 109.5
C61A C63A H63A 109.5
C61A C63A H63B 109.5
H63A C63A H63B 109.5
C61A C63A H63C 109.5
H63A C63A H63C 109.5
H63B C63A H63C 109.5
C61A C64A H64A 109.5
C61A C64A H64B 109.5
H64A C64A H64B 109.5
C61A C64A H64C 109.5
H64A C64A H64C 109.5
H64B C64A H64C 109.5
C68A C65A C67A 108.8(5)
C68A C65A C66A 108.9(4)
C67A C65A C66A 110.0(4)
C68A C65A C55A 109.9(4)
C67A C65A C55A 108.2(4)
C66A C65A C55A 110.9(4)
C65A C66A H66A 109.5
C65A C66A H66B 109.5
H66A C66A H66B 109.5
C65A C66A H66C 109.5
H66A C66A H66C 109.5
H66B C66A H66C 109.5
C65A C67A H67A 109.5
C65A C67A H67B 109.5
H67A C67A H67B 109.5
C65A C67A H67C 109.5
H67A C67A H67C 109.5
H67B C67A H67C 109.5
C65A C68A H68A 109.5
C65A C68A H68B 109.5
H68A C68A H68B 109.5
C65A C68A H68C 109.5
H68A C68A H68C 109.5
H68B C68A H68C 109.5
C53A C69A C72A 110.1(4)
C53A C69A C71A 109.5(4)
C72A C69A C71A 110.1(4)
C53A C69A C70A 112.8(4)
C72A C69A C70A 107.3(4)
C71A C69A C70A 107.0(4)
C69A C70A H70A 109.5
C69A C70A H70B 109.5
H70A C70A H70B 109.5
C69A C70A H70C 109.5
H70A C70A H70C 109.5
H70B C70A H70C 109.5
C69A C71A H71A 109.5
C69A C71A H71B 109.5
H71A C71A H71B 109.5
C69A C71A H71C 109.5
H71A C71A H71C 109.5
H71B C71A H71C 109.5
C69A C72A H72A 109.5
C69A C72A H72B 109.5
H72A C72A H72B 109.5
C69A C72A H72C 109.5
H72A C72A H72C 109.5
H72B C72A H72C 109.5
O37B Mo2 O16B 84.55(12)
O37B Mo2 N50B 152.01(12)
O16B Mo2 N50B 91.57(13)
O37B Mo2 N7B 85.35(12)
O16B Mo2 N7B 137.13(12)
N50B Mo2 N7B 115.01(13)
O37B Mo2 O1B 84.58(11)
O16B Mo2 O1B 146.63(11)
N50B Mo2 O1B 83.60(13)
N7B Mo2 O1B 72.99(12)
O37B Mo2 N14B 115.64(12)
O16B Mo2 N14B 73.44(13)
N50B Mo2 N14B 89.46(13)
N7B Mo2 N14B 73.85(14)
O1B Mo2 N14B 139.18(13)
O37B Mo2 N43B 76.05(11)
O16B Mo2 N43B 72.58(12)
N50B Mo2 N43B 76.34(12)
N7B Mo2 N43B 143.50(13)
O1B Mo2 N43B 74.19(13)
N14B Mo2 N43B 142.60(15)
C1B O1B Mo2 114.1(2)
C16B O16B Mo2 120.4(3)
C37B O37B Mo2 118.2(2)
C52B O52B H52B 115(4)
C8B N7B C6B 123.6(4)
C8B N7B Mo2 121.2(3)
C6B N7B Mo2 115.2(3)
C13B N14B C15B 124.5(4)
C13B N14B Mo2 118.6(3)
C15B N14B Mo2 116.5(3)
C44B N43B C42B 129.9(3)
C44B N43B Mo2 115.8(2)
C42B N43B Mo2 114.3(3)
C49B N50B C51B 117.3(3)
C49B N50B Mo2 118.2(2)
C51B N50B Mo2 124.5(2)
O1B C1B C6B 114.4(4)
O1B C1B C2B 125.9(4)
C6B C1B C2B 119.7(4)
C3B C2B C1B 116.5(4)
C3B C2B C21B 122.9(4)
C1B C2B C21B 120.5(4)
C2B C3B C4B 124.9(4)
C2B C3B H3B 117.5
C4B C3B H3B 117.5
C5B C4B C3B 117.2(4)
C5B C4B C25B 119.8(4)
C3B C4B C25B 122.9(4)
C6B C5B C4B 119.8(4)
C6B C5B H5B 120.1
C4B C5B H5B 120.1
C5B C6B C1B 121.8(4)
C5B C6B N7B 127.7(4)
C1B C6B N7B 110.3(4)
N7B C8B C13B 112.7(4)
N7B C8B C9B 126.0(4)
C13B C8B C9B 121.2(4)
C10B C9B C8B 118.6(5)
C10B C9B H9B 120.7
C8B C9B H9B 120.7
C9B C10B C11B 120.4(5)
C9B C10B H10B 119.8
C11B C10B H10B 119.8
C10B C11B C12B 121.8(4)
C10B C11B H11B 119.1
C12B C11B H11B 119.1
C11B C12B C13B 119.1(5)
C11B C12B H12B 120.5
C13B C12B H12B 120.5
C8B C13B N14B 113.2(4)
C8B C13B C12B 118.1(4)
N14B C13B C12B 128.5(5)
N14B C15B C16B 110.4(4)
N14B C15B C20B 131.4(4)
C16B C15B C20B 118.2(5)
O16B C16B C17B 123.4(4)
O16B C16B C15B 114.4(5)
C17B C16B C15B 122.3(4)
C18B C17B C16B 116.7(4)
C18B C17B C29B 123.1(5)
C16B C17B C29B 120.1(4)
C17B C18B C19B 123.1(5)
C17B C18B H18B 118.4
C19B C18B H18B 118.4
C20B C19B C18B 118.6(4)
C20B C19B C33B 122.1(4)
C18B C19B C33B 119.2(5)
C19B C20B C15B 120.8(4)
C19B C20B H20B 119.6
C15B C20B H20B 119.6
C22B C21B C23B 108.4(4)
C22B C21B C24B 108.6(4)
C23B C21B C24B 107.7(4)
C22B C21B C2B 109.4(4)
C23B C21B C2B 112.0(4)
C24B C21B C2B 110.6(3)
C21B C22B H22D 109.5
C21B C22B H22E 109.5
H22D C22B H22E 109.5
C21B C22B H22F 109.5
H22D C22B H22F 109.5
H22E C22B H22F 109.5
C21B C23B H23D 109.5
C21B C23B H23E 109.5
H23D C23B H23E 109.5
C21B C23B H23F 109.5
H23D C23B H23F 109.5
H23E C23B H23F 109.5
C21B C24B H24D 109.5
C21B C24B H24E 109.5
H24D C24B H24E 109.5
C21B C24B H24F 109.5
H24D C24B H24F 109.5
H24E C24B H24F 109.5
C28B C25B C27B 108.1(5)
C28B C25B C4B 113.3(4)
C27B C25B C4B 110.7(4)
C28B C25B C26B 107.5(4)
C27B C25B C26B 108.7(4)
C4B C25B C26B 108.3(4)
C25B C26B H26D 109.5
C25B C26B H26E 109.5
H26D C26B H26E 109.5
C25B C26B H26F 109.5
H26D C26B H26F 109.5
H26E C26B H26F 109.5
C25B C27B H27D 109.5
C25B C27B H27E 109.5
H27D C27B H27E 109.5
C25B C27B H27F 109.5
H27D C27B H27F 109.5
H27E C27B H27F 109.5
C25B C28B H28D 109.5
C25B C28B H28E 109.5
H28D C28B H28E 109.5
C25B C28B H28F 109.5
H28D C28B H28F 109.5
H28E C28B H28F 109.5
C17B C29B C32B 112.4(4)
C17B C29B C30B 110.6(5)
C32B C29B C30B 108.1(5)
C17B C29B C31B 107.9(5)
C32B C29B C31B 108.1(5)
C30B C29B C31B 109.8(5)
C29B C30B H30D 109.5
C29B C30B H30E 109.5
H30D C30B H30E 109.5
C29B C30B H30F 109.5
H30D C30B H30F 109.5
H30E C30B H30F 109.5
C29B C31B H31D 109.5
C29B C31B H31E 109.5
H31D C31B H31E 109.5
C29B C31B H31F 109.5
H31D C31B H31F 109.5
H31E C31B H31F 109.5
C29B C32B H32D 109.5
C29B C32B H32E 109.5
H32D C32B H32E 109.5
C29B C32B H32F 109.5
H32D C32B H32F 109.5
H32E C32B H32F 109.5
C36B C33B C34B 108.9(4)
C36B C33B C35B 107.6(4)
C34B C33B C35B 108.8(5)
C36B C33B C19B 112.0(5)
C34B C33B C19B 110.4(4)
C35B C33B C19B 109.0(4)
C33B C34B H34D 109.5
C33B C34B H34E 109.5
H34D C34B H34E 109.5
C33B C34B H34F 109.5
H34D C34B H34F 109.5
H34E C34B H34F 109.5
C33B C35B H35D 109.5
C33B C35B H35E 109.5
H35D C35B H35E 109.5
C33B C35B H35F 109.5
H35D C35B H35F 109.5
H35E C35B H35F 109.5
C33B C36B H36D 109.5
C33B C36B H36E 109.5
H36D C36B H36E 109.5
C33B C36B H36F 109.5
H36D C36B H36F 109.5
H36E C36B H36F 109.5
O37B C37B C38B 121.3(4)
O37B C37B C42B 117.3(3)
C38B C37B C42B 121.4(4)
C39B C38B C37B 116.3(4)
C39B C38B C57B 122.7(4)
C37B C38B C57B 121.0(4)
C38B C39B C40B 124.2(4)
C38B C39B H39B 117.9
C40B C39B H39B 117.9
C41B C40B C39B 118.5(4)
C41B C40B C61B 119.9(4)
C39B C40B C61B 121.6(4)
C40B C41B C42B 120.3(4)
C40B C41B H41B 119.9
C42B C41B H41B 119.9
N43B C42B C41B 129.1(4)
N43B C42B C37B 111.8(4)
C41B C42B C37B 119.1(4)
N43B C44B C45B 127.9(3)
N43B C44B C49B 113.1(3)
C45B C44B C49B 119.0(4)
C46B C45B C44B 120.4(4)
C46B C45B H45B 119.8
C44B C45B H45B 119.8
C45B C46B C47B 120.3(4)
C45B C46B H46B 119.9
C47B C46B H46B 119.9
C48B C47B C46B 121.0(4)
C48B C47B H47B 119.5
C46B C47B H47B 119.5
C47B C48B C49B 120.2(4)
C47B C48B H48B 119.9
C49B C48B H48B 119.9
N50B C49B C48B 125.1(3)
N50B C49B C44B 115.8(3)
C48B C49B C44B 119.1(4)
C52B C51B C56B 121.7(4)
C52B C51B N50B 119.2(4)
C56B C51B N50B 119.1(4)
O52B C52B C51B 120.6(4)
O52B C52B C53B 119.4(5)
C51B C52B C53B 120.0(4)
C54B C53B C52B 116.2(5)
C54B C53B C65B 122.0(4)
C52B C53B C65B 121.8(4)
C53B C54B C55B 124.9(4)
C53B C54B H54B 117.5
C55B C54B H54B 117.5
C56B C55B C54B 117.1(4)
C56B C55B C69B 123.1(5)
C54B C55B C69B 119.9(4)
C55B C56B C51B 120.0(4)
C55B C56B H56B 120
C51B C56B H56B 120
C58B C57B C60B 108.2(4)
C58B C57B C59B 108.3(4)
C60B C57B C59B 110.3(5)
C58B C57B C38B 111.7(4)
C60B C57B C38B 109.5(4)
C59B C57B C38B 108.9(4)
C57B C58B H58D 109.5
C57B C58B H58E 109.5
H58D C58B H58E 109.5
C57B C58B H58F 109.5
H58D C58B H58F 109.5
H58E C58B H58F 109.5
C57B C59B H59D 109.5
C57B C59B H59E 109.5
H59D C59B H59E 109.5
C57B C59B H59F 109.5
H59D C59B H59F 109.5
H59E C59B H59F 109.5
C57B C60B H60D 109.5
C57B C60B H60E 109.5
H60D C60B H60E 109.5
C57B C60B H60F 109.5
H60D C60B H60F 109.5
H60E C60B H60F 109.5
C63B C61B C62B 109.4(5)
C63B C61B C64B 109.6(6)
C62B C61B C64B 106.6(5)
C63B C61B C40B 108.3(4)
C62B C61B C40B 112.6(4)
C64B C61B C40B 110.3(5)
C61B C62B H62D 109.5
C61B C62B H62E 109.5
H62D C62B H62E 109.5
C61B C62B H62F 109.5
H62D C62B H62F 109.5
H62E C62B H62F 109.5
C61B C63B H63D 109.5
C61B C63B H63E 109.5
H63D C63B H63E 109.5
C61B C63B H63F 109.5
H63D C63B H63F 109.5
H63E C63B H63F 109.5
C61B C64B H64D 109.5
C61B C64B H64E 109.5
H64D C64B H64E 109.5
C61B C64B H64F 109.5
H64D C64B H64F 109.5
H64E C64B H64F 109.5
C53B C65B C68B 110.2(4)
C53B C65B C66B 110.0(4)
C68B C65B C66B 111.2(5)
C53B C65B C67B 111.2(4)
C68B C65B C67B 107.5(4)
C66B C65B C67B 106.7(4)
C65B C66B H66D 109.5
C65B C66B H66E 109.5
H66D C66B H66E 109.5
C65B C66B H66F 109.5
H66D C66B H66F 109.5
H66E C66B H66F 109.5
C65B C67B H67D 109.5
C65B C67B H67E 109.5
H67D C67B H67E 109.5
C65B C67B H67F 109.5
H67D C67B H67F 109.5
H67E C67B H67F 109.5
C65B C68B H68D 109.5
C65B C68B H68E 109.5
H68D C68B H68E 109.5
C65B C68B H68F 109.5
H68D C68B H68F 109.5
H68E C68B H68F 109.5
C55B C69B C70B 109.2(4)
C55B C69B C72B 112.3(4)
C70B C69B C72B 109.1(4)
C55B C69B C71B 109.0(4)
C70B C69B C71B 109.0(3)
C72B C69B C71B 108.3(4)
C69B C70B H70D 109.5
C69B C70B H70E 109.5
H70D C70B H70E 109.5
C69B C70B H70F 109.5
H70D C70B H70F 109.5
H70E C70B H70F 109.5
C69B C71B H71D 109.5
C69B C71B H71E 109.5
H71D C71B H71E 109.5
C69B C71B H71F 109.5
H71D C71B H71F 109.5
H71E C71B H71F 109.5
C69B C72B H72D 109.5
C69B C72B H72E 109.5
H72D C72B H72E 109.5
C69B C72B H72F 109.5
H72D C72B H72F 109.5
H72E C72B H72F 109.5

loop_
_geom_bond_atom_site_label_1
_geom_bond_atom_site_label_2
_geom_bond_distance
Mo1 O16A 2.003(3)
Mo1 O37A 2.004(3)
Mo1 N50A 2.022(3)
Mo1 N7A 2.038(4)
Mo1 O1A 2.080(3)
Mo1 N14A 2.087(3)
Mo1 N43A 2.149(4)
O1A C1A 1.343(5)
O16A C16A 1.335(5)
O37A C37A 1.324(5)
O52A C52A 1.375(5)
O52A H52A 0.75(5)
N7A C8A 1.376(6)
N7A C6A 1.418(5)
N14A C13A 1.377(6)
N14A C15A 1.422(5)
N43A C44A 1.359(5)
N43A C42A 1.374(6)
N50A C49A 1.384(5)
N50A C51A 1.431(6)
C1A C6A 1.393(6)
C1A C2A 1.408(5)
C2A C3A 1.393(6)
C2A C21A 1.536(6)
C3A C4A 1.389(6)
C3A H3A 0.95
C4A C5A 1.389(6)
C4A C25A 1.543(6)
C5A C6A 1.386(6)
C5A H5A 0.95
C8A C9A 1.397(7)
C8A C13A 1.415(6)
C9A C10A 1.359(6)
C9A H9A 0.95
C10A C11A 1.388(7)
C10A H10A 0.95
C11A C12A 1.370(7)
C11A H11A 0.95
C12A C13A 1.413(6)
C12A H12A 0.95
C16A C15A 1.380(7)
C16A C17A 1.415(7)
C15A C20A 1.414(6)
C17A C18A 1.394(7)
C17A C29A 1.509(9)
C18A C19A 1.377(8)
C18A H18A 0.95
C19A C20A 1.389(7)
C19A C33A 1.554(7)
C20A H20A 0.95
C21A C22A 1.528(6)
C21A C23A 1.534(7)
C21A C24A 1.542(5)
C22A H22A 0.98
C22A H22B 0.98
C22A H22C 0.98
C23A H23A 0.98
C23A H23B 0.98
C23A H23C 0.98
C24A H24A 0.98
C24A H24B 0.98
C24A H24C 0.98
C25A C28A 1.486(8)
C25A C27A 1.516(8)
C25A C26A 1.524(7)
C26A H26A 0.98
C26A H26B 0.98
C26A H26C 0.98
C27A H27A 0.98
C27A H27B 0.98
C27A H27C 0.98
C28A H28A 0.98
C28A H28B 0.98
C28A H28C 0.98
C29A C30A 1.533(9)
C29A C31A 1.543(8)
C29A C32A 1.550(7)
C30A H30A 0.98
C30A H30B 0.98
C30A H30C 0.98
C31A H31A 0.98
C31A H31B 0.98
C31A H31C 0.98
C32A H32A 0.98
C32A H32B 0.98
C32A H32C 0.98
C33A C35A 1.516(7)
C33A C34A 1.535(10)
C33A C36A 1.538(8)
C34A H34A 0.98
C34A H34B 0.98
C34A H34C 0.98
C35A H35A 0.98
C35A H35B 0.98
C35A H35C 0.98
C36A H36A 0.98
C36A H36B 0.98
C36A H36C 0.98
C37A C38A 1.412(6)
C37A C42A 1.428(6)
C38A C39A 1.375(7)
C38A C57A 1.533(6)
C39A C40A 1.415(7)
C39A H39A 0.95
C40A C41A 1.397(7)
C40A C61A 1.509(8)
C41A C42A 1.391(7)
C41A H41A 0.95
C44A C45A 1.411(6)
C44A C49A 1.422(6)
C45A C46A 1.375(6)
C45A H45A 0.95
C46A C47A 1.389(7)
C46A H46A 0.95
C47A C48A 1.377(6)
C47A H47A 0.95
C48A C49A 1.405(6)
C48A H48A 0.95
C51A C52A 1.390(6)
C51A C56A 1.397(5)
C52A C53A 1.403(7)
C53A C54A 1.395(6)
C53A C69A 1.530(6)
C54A C55A 1.400(7)
C54A H54A 0.95
C55A C56A 1.378(6)
C55A C65A 1.542(5)
C56A H56A 0.95
C57A C59A 1.530(7)
C57A C60A 1.535(7)
C57A C58A 1.537(6)
C58A H58A 0.98
C58A H58B 0.98
C58A H58C 0.98
C59A H59A 0.98
C59A H59B 0.98
C59A H59C 0.98
C60A H60A 0.98
C60A H60B 0.98
C60A H60C 0.98
C61A C64A 1.504(8)
C61A C63A 1.530(8)
C61A C62A 1.531(8)
C62A H62A 0.98
C62A H62B 0.98
C62A H62C 0.98
C63A H63A 0.98
C63A H63B 0.98
C63A H63C 0.98
C64A H64A 0.98
C64A H64B 0.98
C64A H64C 0.98
C65A C68A 1.530(6)
C65A C67A 1.532(7)
C65A C66A 1.533(7)
C66A H66A 0.98
C66A H66B 0.98
C66A H66C 0.98
C67A H67A 0.98
C67A H67B 0.98
C67A H67C 0.98
C68A H68A 0.98
C68A H68B 0.98
C68A H68C 0.98
C69A C72A 1.537(7)
C69A C71A 1.539(6)
C69A C70A 1.544(7)
C70A H70A 0.98
C70A H70B 0.98
C70A H70C 0.98
C71A H71A 0.98
C71A H71B 0.98
C71A H71C 0.98
C72A H72A 0.98
C72A H72B 0.98
C72A H72C 0.98
Mo2 O37B 1.997(2)
Mo2 O16B 1.999(3)
Mo2 N50B 2.024(3)
Mo2 N7B 2.034(4)
Mo2 O1B 2.080(3)
Mo2 N14B 2.094(3)
Mo2 N43B 2.152(3)
O1B C1B 1.339(5)
O16B C16B 1.335(5)
O37B C37B 1.344(5)
O52B C52B 1.374(6)
O52B H52B 0.78(4)
N7B C8B 1.390(5)
N7B C6B 1.412(5)
N14B C13B 1.394(5)
N14B C15B 1.403(6)
N43B C44B 1.367(5)
N43B C42B 1.376(5)
N50B C49B 1.383(5)
N50B C51B 1.445(5)
C1B C6B 1.402(5)
C1B C2B 1.410(6)
C2B C3B 1.379(6)
C2B C21B 1.542(6)
C3B C4B 1.403(6)
C3B H3B 0.95
C4B C5B 1.391(6)
C4B C25B 1.532(7)
C5B C6B 1.385(6)
C5B H5B 0.95
C8B C13B 1.391(6)
C8B C9B 1.405(6)
C9B C10B 1.371(6)
C9B H9B 0.95
C10B C11B 1.372(7)
C10B H10B 0.95
C11B C12B 1.377(7)
C11B H11B 0.95
C12B C13B 1.410(6)
C12B H12B 0.95
C15B C16B 1.407(6)
C15B C20B 1.410(6)
C16B C17B 1.396(6)
C17B C18B 1.384(6)
C17B C29B 1.525(7)
C18B C19B 1.404(6)
C18B H18B 0.95
C19B C20B 1.375(6)
C19B C33B 1.543(6)
C20B H20B 0.95
C21B C22B 1.534(7)
C21B C23B 1.534(6)
C21B C24B 1.537(6)
C22B H22D 0.98
C22B H22E 0.98
C22B H22F 0.98
C23B H23D 0.98
C23B H23E 0.98
C23B H23F 0.98
C24B H24D 0.98
C24B H24E 0.98
C24B H24F 0.98
C25B C28B 1.516(7)
C25B C27B 1.519(6)
C25B C26B 1.561(7)
C26B H26D 0.98
C26B H26E 0.98
C26B H26F 0.98
C27B H27D 0.98
C27B H27E 0.98
C27B H27F 0.98
C28B H28D 0.98
C28B H28E 0.98
C28B H28F 0.98
C29B C32B 1.536(8)
C29B C30B 1.536(8)
C29B C31B 1.546(8)
C30B H30D 0.98
C30B H30E 0.98
C30B H30F 0.98
C31B H31D 0.98
C31B H31E 0.98
C31B H31F 0.98
C32B H32D 0.98
C32B H32E 0.98
C32B H32F 0.98
C33B C36B 1.524(7)
C33B C34B 1.532(7)
C33B C35B 1.536(7)
C34B H34D 0.98
C34B H34E 0.98
C34B H34F 0.98
C35B H35D 0.98
C35B H35E 0.98
C35B H35F 0.98
C36B H36D 0.98
C36B H36E 0.98
C36B H36F 0.98
C37B C38B 1.404(5)
C37B C42B 1.428(6)
C38B C39B 1.384(6)
C38B C57B 1.536(6)
C39B C40B 1.402(6)
C39B H39B 0.95
C40B C41B 1.388(5)
C40B C61B 1.540(6)
C41B C42B 1.401(6)
C41B H41B 0.95
C44B C45B 1.397(5)
C44B C49B 1.443(5)
C45B C46B 1.372(6)
C45B H45B 0.95
C46B C47B 1.397(6)
C46B H46B 0.95
C47B C48B 1.373(6)
C47B H47B 0.95
C48B C49B 1.389(5)
C48B H48B 0.95
C51B C52B 1.376(6)
C51B C56B 1.390(6)
C52B C53B 1.414(5)
C53B C54B 1.382(7)
C53B C65B 1.531(7)
C54B C55B 1.390(6)
C54B H54B 0.95
C55B C56B 1.386(5)
C55B C69B 1.530(6)
C56B H56B 0.95
C57B C58B 1.529(6)
C57B C60B 1.529(6)
C57B C59B 1.532(7)
C58B H58D 0.98
C58B H58E 0.98
C58B H58F 0.98
C59B H59D 0.98
C59B H59E 0.98
C59B H59F 0.98
C60B H60D 0.98
C60B H60E 0.98
C60B H60F 0.98
C61B C63B 1.495(8)
C61B C62B 1.517(7)
C61B C64B 1.529(8)
C62B H62D 0.98
C62B H62E 0.98
C62B H62F 0.98
C63B H63D 0.98
C63B H63E 0.98
C63B H63F 0.98
C64B H64D 0.98
C64B H64E 0.98
C64B H64F 0.98
C65B C68B 1.533(7)
C65B C66B 1.534(7)
C65B C67B 1.548(6)
C66B H66D 0.98
C66B H66E 0.98
C66B H66F 0.98
C67B H67D 0.98
C67B H67E 0.98
C67B H67F 0.98
C68B H68D 0.98
C68B H68E 0.98
C68B H68F 0.98
C69B C70B 1.534(6)
C69B C72B 1.537(7)
C69B C71B 1.540(6)
C70B H70D 0.98
C70B H70E 0.98
C70B H70F 0.98
C71B H71D 0.98
C71B H71E 0.98
C71B H71F 0.98
C72B H72D 0.98
C72B H72E 0.98
C72B H72F 0.98

loop_
_geom_hbond_atom_site_label_D
_geom_hbond_atom_site_label_H
_geom_hbond_atom_site_label_A
_geom_hbond_distance_DH
_geom_hbond_distance_HA
_geom_hbond_distance_DA
_geom_hbond_angle_DHA
O52A H52A O1A 0.75(5) 2.24(5) 2.974(5) 167(6)
O52A H52A N50A 0.75(5) 2.40(6) 2.788(5) 114(5)
O52B H52B O1B 0.78(4) 2.32(4) 3.073(4) 163(5)
O52B H52B N50B 0.78(4) 2.41(5) 2.783(5) 111(4)
